data_7230506
loop_
_publ_author_name
'Ge, Zhong-Yi'
'Zhu, Zhi-Biao'
'Deng, Zhao-Peng'
'Huo, Li-Hua'
'Gao, Shan'

_publ_section_title
;
 Structure evolution and luminescence properties of lithium(i)--sulfonate
 complexes constructed from multifunctional arenedisulfonic acids
;
_journal_issue 21
_journal_name_full CrystEngComm
_journal_page_first 2968
_journal_paper_doi 10.1039/C8CE00224J
_journal_volume 20
_journal_year 2018
_chemical_formula_moiety 'C14 H13 Li3 O16 S2, H2 O'
_chemical_formula_sum 'C14 H15 Li3 O17 S2'
_chemical_formula_weight 540.20
_space_group_IT_number 2
_space_group_name_Hall '-P 1'
_space_group_name_H-M_alt 'P -1'
_symmetry_cell_setting triclinic
_symmetry_space_group_name_Hall '-P 1'
_symmetry_space_group_name_H-M 'P -1'
_atom_sites_solution_hydrogens geom
_atom_sites_solution_primary direct
_atom_sites_solution_secondary difmap
_audit_creation_method SHELXL-97
_audit_update_record
;
2018-02-01 deposited with the CCDC.
2018-04-20 downloaded from the CCDC.
;
_cell_angle_alpha 103.42(3)
_cell_angle_beta 105.59(3)
_cell_angle_gamma 111.57(3)
_cell_formula_units_Z 2
_cell_length_a 9.4773(19)
_cell_length_b 11.234(2)
_cell_length_c 11.395(2)
_cell_measurement_reflns_used 4595
_cell_measurement_temperature 295(2)
_cell_measurement_theta_max 25.00
_cell_measurement_theta_min 3.03
_cell_volume 1009.9(6)
_computing_cell_refinement RAPID-AUTO
_computing_data_collection 'RAPID-AUTO (Rigaku Corporation, 1998)'
_computing_data_reduction 'CrystalStructure (Rigaku/MSC and Rigaku Corporation, 2002)'
_computing_molecular_graphics SHELXL-97
_computing_publication_material SHELXL-97
_computing_structure_refinement 'SHELXL-97 (Sheldrick, 1997)'
_computing_structure_solution 'SHELXS-97 (Sheldrick, 1997)'
_diffrn_ambient_temperature 295(2)
_diffrn_detector_area_resol_mean 10.000
_diffrn_measured_fraction_theta_full 0.997
_diffrn_measured_fraction_theta_max 0.997
_diffrn_measurement_device_type 'Rigaku RAXIS-RAPID'
_diffrn_measurement_method \w
_diffrn_radiation_monochromator graphite
_diffrn_radiation_source 'fine-focus sealed tube'
_diffrn_radiation_type MoK\a
_diffrn_radiation_wavelength 0.71073
_diffrn_reflns_av_R_equivalents 0.0503
_diffrn_reflns_av_sigmaI/netI 0.0752
_diffrn_reflns_limit_h_max 11
_diffrn_reflns_limit_h_min -10
_diffrn_reflns_limit_k_max 13
_diffrn_reflns_limit_k_min -13
_diffrn_reflns_limit_l_max 13
_diffrn_reflns_limit_l_min -13
_diffrn_reflns_number 8023
_diffrn_reflns_theta_full 25.00
_diffrn_reflns_theta_max 25.00
_diffrn_reflns_theta_min 3.01
_diffrn_standards_decay_% 0
_diffrn_standards_interval_count 0
_diffrn_standards_interval_time 0
_diffrn_standards_number 0
_exptl_absorpt_coefficient_mu 0.355
_exptl_absorpt_correction_T_max 0.9486
_exptl_absorpt_correction_T_min 0.9228
_exptl_absorpt_correction_type multi-scan
_exptl_absorpt_process_details 'ABSCOR (Higashi, 1995)'
_exptl_crystal_colour colorless
_exptl_crystal_density_diffrn 1.776
_exptl_crystal_density_method 'not measured'
_exptl_crystal_description prism
_exptl_crystal_F_000 552
_exptl_crystal_size_max 0.23
_exptl_crystal_size_mid 0.17
_exptl_crystal_size_min 0.15
_refine_diff_density_max 0.490
_refine_diff_density_min -0.994
_refine_diff_density_rms 0.119
_refine_ls_extinction_method none
_refine_ls_goodness_of_fit_ref 1.049
_refine_ls_hydrogen_treatment mixed
_refine_ls_matrix_type full
_refine_ls_number_parameters 337
_refine_ls_number_reflns 3543
_refine_ls_number_restraints 9
_refine_ls_restrained_S_all 1.058
_refine_ls_R_factor_all 0.1022
_refine_ls_R_factor_gt 0.0569
_refine_ls_shift/su_max 0.002
_refine_ls_shift/su_mean 0.000
_refine_ls_structure_factor_coef Fsqd
_refine_ls_weighting_details 'calc w=1/[\s^2^(Fo^2^)+(0.1401P)^2^+0.0000P] where P=(Fo^2^+2Fc^2^)/3'
_refine_ls_weighting_scheme calc
_refine_ls_wR_factor_gt 0.1578
_refine_ls_wR_factor_ref 0.2264
_reflns_number_gt 2157
_reflns_number_total 3543
_reflns_threshold_expression >2sigma(I)
_cod_data_source_file c8ce00224j2.cif
_cod_data_source_block complex4
_cod_depositor_comments 'Adding full bibliography for 7230505--7230512.cif.'
_cod_database_code 7230506

loop_
_symmetry_equiv_pos_as_xyz
'x, y, z'
'-x, -y, -z'

loop_
_atom_site_label
_atom_site_type_symbol
_atom_site_fract_x
_atom_site_fract_y
_atom_site_fract_z
_atom_site_U_iso_or_equiv
_atom_site_adp_type
_atom_site_occupancy
_atom_site_symmetry_multiplicity
_atom_site_calc_flag
_atom_site_refinement_flags
Li1 Li 0.0024(11) 0.2527(10) 0.3764(10) 0.042(2) Uani 1 1 d .
Li2 Li 0.3894(11) 0.3628(9) 0.3877(10) 0.038(2) Uani 1 1 d .
Li3 Li 0.1404(11) -0.1704(10) 0.0931(10) 0.043(2) Uani 1 1 d .
S1 S 0.14112(14) 0.05892(13) 0.29378(13) 0.0303(4) Uani 1 1 d .
S2 S 0.28740(15) 0.45295(14) 0.62866(13) 0.0312(4) Uani 1 1 d .
O1 O 0.2018(5) 0.0162(4) 0.1955(4) 0.0414(10) Uani 1 1 d .
O1W O -0.0197(5) 0.3814(4) 0.2966(4) 0.0413(10) Uani 1 1 d D
H1W1 H 0.053(5) 0.457(3) 0.301(7) 0.062 Uiso 1 1 d D
H1W2 H -0.108(4) 0.387(5) 0.289(6) 0.062 Uiso 1 1 d D
O2 O -0.0240(4) -0.0367(4) 0.2677(4) 0.0493(11) Uani 1 1 d .
O2W O 0.2194(5) -0.1689(5) -0.0419(5) 0.0672(15) Uani 1 1 d D
H2W1 H 0.1549 -0.2217 -0.1206 0.101 Uiso 1 1 d RD
H2W2 H 0.3193 -0.1151 -0.0241 0.101 Uiso 1 1 d RD
O3 O 0.1604(4) 0.1982(4) 0.3158(4) 0.0359(9) Uani 1 1 d .
O3W O 0.4732(6) -0.1405(6) 0.8432(5) 0.0686(14) Uani 1 1 d D
H3W1 H 0.504(8) -0.146(9) 0.918(4) 0.103 Uiso 1 1 d D
H3W2 H 0.557(6) -0.111(9) 0.824(7) 0.103 Uiso 1 1 d D
O4 O 0.4933(4) 0.2510(4) 0.4481(3) 0.0329(9) Uani 1 1 d .
H4O H 0.5895 0.3059 0.4960 0.049 Uiso 1 1 calc R
O5 O 0.7590(4) 0.3602(4) 0.6430(4) 0.0466(11) Uani 1 1 d .
O6 O 0.8001(4) 0.2627(4) 0.7873(4) 0.0371(9) Uani 1 1 d .
O7 O 0.2326(4) -0.1285(4) 0.6592(4) 0.0400(10) Uani 1 1 d .
H7O H 0.3058 -0.1315 0.7146 0.060 Uiso 1 1 calc R
O8 O 0.2843(4) 0.5784(4) 0.6938(4) 0.0432(10) Uani 1 1 d .
O9 O 0.1260(4) 0.3349(4) 0.5648(4) 0.0410(10) Uani 1 1 d .
O10 O 0.3741(4) 0.4723(4) 0.5411(3) 0.0325(9) Uani 1 1 d .
O11 O 0.6441(4) 0.6179(4) 0.7901(4) 0.0369(9) Uani 1 1 d .
H11O H 0.7405 0.6651 0.8416 0.055 Uiso 1 1 calc R
O12 O 0.9055(4) 0.5467(4) 1.0997(4) 0.0456(11) Uani 1 1 d .
H12O H 1.0021 0.6053 1.1400 0.068 Uiso 1 1 calc R
O13 O 0.9067(4) 0.6860(4) 0.9892(4) 0.0403(10) Uani 1 1 d .
O14 O 0.3420(4) 0.1693(4) 0.9149(4) 0.0424(10) Uani 1 1 d .
H14O H 0.2450 0.1233 0.8643 0.064 Uiso 1 1 calc R
C1 C 0.2679(6) 0.0624(5) 0.4427(4) 0.0246(11) Uani 1 1 d .
C2 C 0.4327(5) 0.1602(5) 0.5027(5) 0.0231(10) Uani 1 1 d .
C3 C 0.5329(5) 0.1603(5) 0.6189(5) 0.0261(11) Uani 1 1 d .
C4 C 0.4659(6) 0.0643(5) 0.6700(5) 0.0293(12) Uani 1 1 d .
H4A H 0.5327 0.0645 0.7467 0.035 Uiso 1 1 calc R
C5 C 0.3015(6) -0.0326(5) 0.6101(5) 0.0327(12) Uani 1 1 d .
C6 C 0.2021(6) -0.0315(5) 0.4948(5) 0.0330(13) Uani 1 1 d .
H6A H 0.0909 -0.0950 0.4537 0.040 Uiso 1 1 calc R
C7 C 0.7097(6) 0.2688(6) 0.6881(5) 0.0298(12) Uani 1 1 d .
C8 C 0.4048(6) 0.4185(5) 0.7534(5) 0.0278(12) Uani 1 1 d .
C9 C 0.5723(6) 0.5089(5) 0.8233(5) 0.0290(11) Uani 1 1 d .
C10 C 0.6576(6) 0.4822(5) 0.9266(5) 0.0299(12) Uani 1 1 d .
C11 C 0.5787(6) 0.3696(5) 0.9561(5) 0.0327(12) Uani 1 1 d .
H11A H 0.6374 0.3541 1.0256 0.039 Uiso 1 1 calc R
C12 C 0.4138(6) 0.2800(5) 0.8836(5) 0.0300(12) Uani 1 1 d .
C13 C 0.3273(6) 0.3057(5) 0.7807(5) 0.0288(12) Uani 1 1 d .
H13A H 0.2163 0.2458 0.7305 0.035 Uiso 1 1 calc R
C14 C 0.8337(6) 0.5804(6) 1.0072(5) 0.0342(13) Uani 1 1 d .

loop_
_atom_site_aniso_label
_atom_site_aniso_U_11
_atom_site_aniso_U_22
_atom_site_aniso_U_33
_atom_site_aniso_U_23
_atom_site_aniso_U_13
_atom_site_aniso_U_12
Li1 0.034(5) 0.037(6) 0.054(6) 0.026(5) 0.013(4) 0.013(4)
Li2 0.039(5) 0.029(5) 0.049(6) 0.019(4) 0.019(4) 0.016(4)
Li3 0.039(5) 0.028(5) 0.053(6) 0.015(5) 0.013(5) 0.008(4)
S1 0.0240(6) 0.0253(8) 0.0313(7) 0.0105(6) 0.0033(5) 0.0062(5)
S2 0.0261(7) 0.0294(8) 0.0311(7) 0.0114(6) 0.0053(5) 0.0099(6)
O1 0.051(2) 0.038(2) 0.034(2) 0.0091(18) 0.0164(18) 0.0218(19)
O1W 0.038(2) 0.031(2) 0.060(3) 0.024(2) 0.019(2) 0.0168(18)
O2 0.0231(18) 0.048(3) 0.055(3) 0.027(2) -0.0010(18) 0.0004(18)
O2W 0.057(3) 0.067(4) 0.054(3) 0.012(3) 0.023(2) 0.011(3)
O3 0.0331(19) 0.025(2) 0.042(2) 0.0127(18) 0.0052(17) 0.0123(16)
O3W 0.063(3) 0.086(4) 0.080(4) 0.051(3) 0.027(3) 0.045(3)
O4 0.0207(16) 0.033(2) 0.040(2) 0.0190(18) 0.0073(15) 0.0064(16)
O5 0.0300(19) 0.037(2) 0.052(3) 0.026(2) 0.0007(18) 0.0003(17)
O6 0.0249(17) 0.035(2) 0.034(2) 0.0118(18) -0.0007(16) 0.0051(16)
O7 0.0285(18) 0.038(2) 0.044(2) 0.027(2) 0.0044(17) 0.0061(17)
O8 0.040(2) 0.040(2) 0.053(3) 0.015(2) 0.0170(19) 0.0242(19)
O9 0.0282(19) 0.041(2) 0.041(2) 0.0200(19) 0.0083(17) 0.0040(17)
O10 0.0316(18) 0.036(2) 0.036(2) 0.0189(17) 0.0204(16) 0.0127(16)
O11 0.0244(17) 0.030(2) 0.039(2) 0.0178(18) 0.0017(16) 0.0005(16)
O12 0.0248(18) 0.045(3) 0.048(2) 0.025(2) -0.0033(17) 0.0043(17)
O13 0.0256(18) 0.035(2) 0.041(2) 0.0165(19) -0.0005(17) 0.0029(17)
O14 0.0268(18) 0.041(2) 0.040(2) 0.0247(19) -0.0027(16) 0.0004(17)
C1 0.025(2) 0.024(3) 0.019(2) 0.009(2) 0.004(2) 0.008(2)
C2 0.024(2) 0.021(3) 0.027(3) 0.014(2) 0.010(2) 0.010(2)
C3 0.021(2) 0.022(3) 0.028(3) 0.007(2) 0.006(2) 0.007(2)
C4 0.024(2) 0.027(3) 0.033(3) 0.013(2) 0.008(2) 0.009(2)
C5 0.033(3) 0.025(3) 0.036(3) 0.015(2) 0.008(2) 0.011(2)
C6 0.020(2) 0.023(3) 0.041(3) 0.009(3) 0.003(2) 0.003(2)
C7 0.026(2) 0.028(3) 0.029(3) 0.009(2) 0.006(2) 0.011(2)
C8 0.025(2) 0.022(3) 0.036(3) 0.009(2) 0.013(2) 0.009(2)
C9 0.026(2) 0.022(3) 0.032(3) 0.010(2) 0.005(2) 0.008(2)
C10 0.027(2) 0.024(3) 0.029(3) 0.005(2) 0.006(2) 0.008(2)
C11 0.031(3) 0.026(3) 0.034(3) 0.011(2) 0.007(2) 0.011(2)
C12 0.027(2) 0.030(3) 0.030(3) 0.015(2) 0.008(2) 0.009(2)
C13 0.023(2) 0.029(3) 0.024(3) 0.008(2) 0.003(2) 0.007(2)
C14 0.025(2) 0.029(3) 0.040(3) 0.013(3) 0.008(2) 0.006(2)

loop_
_atom_type_symbol
_atom_type_description
_atom_type_scat_dispersion_real
_atom_type_scat_dispersion_imag
_atom_type_scat_source
C C 0.0033 0.0016 'International Tables Vol C Tables 4.2.6.8 and 6.1.1.4'
H H 0.0000 0.0000 'International Tables Vol C Tables 4.2.6.8 and 6.1.1.4'
Li Li -0.0003 0.0001 'International Tables Vol C Tables 4.2.6.8 and 6.1.1.4'
O O 0.0106 0.0060 'International Tables Vol C Tables 4.2.6.8 and 6.1.1.4'
S S 0.1246 0.1234 'International Tables Vol C Tables 4.2.6.8 and 6.1.1.4'

loop_
_geom_angle_atom_site_label_1
_geom_angle_atom_site_label_2
_geom_angle_atom_site_label_3
_geom_angle
_geom_angle_site_symmetry_1
_geom_angle_site_symmetry_3
O1W Li1 O9 114.3(5) . .
O1W Li1 O7 102.4(4) . 2_556
O9 Li1 O7 108.2(5) . 2_556
O1W Li1 O3 104.6(5) . .
O9 Li1 O3 100.7(4) . .
O7 Li1 O3 127.1(5) 2_556 .
O1W Li1 S2 98.6(4) . .
O9 Li1 S2 23.64(17) . .
O7 Li1 S2 130.8(5) 2_556 .
O3 Li1 S2 88.5(3) . .
O1W Li1 S1 124.7(4) . .
O9 Li1 S1 101.5(4) . .
O7 Li1 S1 104.7(4) 2_556 .
O3 Li1 S1 24.78(17) . .
S2 Li1 S1 98.7(3) . .
O1W Li1 Li2 88.5(4) . .
O9 Li1 Li2 80.0(3) . .
O7 Li1 Li2 161.5(5) 2_556 .
O3 Li1 Li2 34.5(2) . .
S2 Li1 Li2 60.4(2) . .
S1 Li1 Li2 56.9(2) . .
O10 Li2 O4 106.6(5) . .
O10 Li2 O11 128.9(5) . 2_666
O4 Li2 O11 123.3(4) . 2_666
O10 Li2 O3 97.7(4) . .
O4 Li2 O3 90.5(4) . .
O11 Li2 O3 92.4(4) 2_666 .
O10 Li2 O10 83.7(4) . 2_666
O4 Li2 O10 88.4(4) . 2_666
O11 Li2 O10 87.3(4) 2_666 2_666
O3 Li2 O10 178.5(5) . 2_666
O10 Li2 Li2 43.5(3) . 2_666
O4 Li2 Li2 99.6(5) . 2_666
O11 Li2 Li2 112.0(5) 2_666 2_666
O3 Li2 Li2 141.2(5) . 2_666
O10 Li2 Li2 40.2(2) 2_666 2_666
O10 Li2 Li1 66.5(3) . .
O4 Li2 Li1 112.1(4) . .
O11 Li2 Li1 100.8(4) 2_666 .
O3 Li2 Li1 34.2(2) . .
O10 Li2 Li1 147.3(4) 2_666 .
Li2 Li2 Li1 108.9(4) 2_666 .
O2W Li3 O1 108.6(5) . .
O2W Li3 O6 119.3(5) . 2_656
O1 Li3 O6 109.0(5) . 2_656
O2W Li3 O13 100.0(5) . 1_444
O1 Li3 O13 123.3(5) . 1_444
O6 Li3 O13 97.0(4) 2_656 1_444
O2W Li3 S1 130.9(5) . .
O1 Li3 S1 22.91(19) . .
O6 Li3 S1 96.7(4) 2_656 .
O13 Li3 S1 107.9(4) 1_444 .
O2 S1 O1 113.7(3) . .
O2 S1 O3 111.8(2) . .
O1 S1 O3 111.4(2) . .
O2 S1 C1 105.8(2) . .
O1 S1 C1 106.3(2) . .
O3 S1 C1 107.3(2) . .
O2 S1 Li3 86.5(3) . .
O3 S1 Li3 139.3(3) . .
C1 S1 Li3 101.6(3) . .
O2 S1 Li1 78.7(3) . .
O1 S1 Li1 140.9(3) . .
C1 S1 Li1 105.1(3) . .
Li3 S1 Li1 152.1(3) . .
O9 S2 O8 113.1(2) . .
O9 S2 O10 112.7(2) . .
O8 S2 O10 111.2(2) . .
O9 S2 C8 106.4(2) . .
O8 S2 C8 106.2(2) . .
O10 S2 C8 106.6(2) . .
O8 S2 Li1 117.5(2) . .
O10 S2 Li1 82.2(2) . .
C8 S2 Li1 128.6(3) . .
S1 O1 Li3 126.1(4) . .
Li1 O1W H1W1 131(4) . .
Li1 O1W H1W2 113(4) . .
H1W1 O1W H1W2 109(5) . .
Li3 O2W H2W1 120.0 . .
Li3 O2W H2W2 120.0 . .
H2W1 O2W H2W2 120.0 . .
S1 O3 Li1 119.5(3) . .
S1 O3 Li2 120.9(3) . .
Li1 O3 Li2 111.2(4) . .
H3W1 O3W H3W2 108(8) . .
C2 O4 Li2 124.9(4) . .
C2 O4 H4O 109.5 . .
Li2 O4 H4O 105.8 . .
C7 O6 Li3 154.6(5) . 2_656
C5 O7 Li1 132.6(4) . 2_556
C5 O7 H7O 109.5 . .
Li1 O7 H7O 117.9 2_556 .
S2 O9 Li1 123.8(4) . .
S2 O10 Li2 139.7(4) . .
S2 O10 Li2 119.5(3) . 2_666
Li2 O10 Li2 96.3(4) . 2_666
C9 O11 Li2 131.5(4) . 2_666
C9 O11 H11O 109.5 . .
Li2 O11 H11O 111.3 2_666 .
C14 O12 H12O 109.5 . .
C14 O13 Li3 127.0(5) . 1_666
C12 O14 H14O 109.5 . .
C6 C1 C2 121.4(4) . .
C6 C1 S1 119.5(4) . .
C2 C1 S1 119.1(4) . .
O4 C2 C1 119.7(4) . .
O4 C2 C3 121.6(4) . .
C1 C2 C3 118.7(4) . .
C4 C3 C2 119.5(4) . .
C4 C3 C7 121.0(5) . .
C2 C3 C7 119.4(4) . .
C3 C4 C5 121.6(5) . .
C3 C4 H4A 119.2 . .
C5 C4 H4A 119.2 . .
O7 C5 C4 122.5(5) . .
O7 C5 C6 118.8(4) . .
C4 C5 C6 118.6(5) . .
C1 C6 C5 120.2(4) . .
C1 C6 H6A 119.9 . .
C5 C6 H6A 119.9 . .
O5 C7 O6 123.5(5) . .
O5 C7 C3 117.9(5) . .
O6 C7 C3 118.6(5) . .
C13 C8 C9 122.0(5) . .
C13 C8 S2 118.8(4) . .
C9 C8 S2 119.3(4) . .
O11 C9 C8 119.5(5) . .
O11 C9 C10 123.3(4) . .
C8 C9 C10 117.2(5) . .
C11 C10 C9 121.0(5) . .
C11 C10 C14 120.4(5) . .
C9 C10 C14 118.6(5) . .
C12 C11 C10 120.7(5) . .
C12 C11 H11A 119.7 . .
C10 C11 H11A 119.7 . .
O14 C12 C11 118.6(5) . .
O14 C12 C13 122.5(4) . .
C11 C12 C13 118.9(5) . .
C8 C13 C12 120.3(5) . .
C8 C13 H13A 119.8 . .
C12 C13 H13A 119.8 . .
O13 C14 O12 122.4(5) . .
O13 C14 C10 122.7(5) . .
O12 C14 C10 114.9(5) . .

loop_
_geom_bond_atom_site_label_1
_geom_bond_atom_site_label_2
_geom_bond_distance
_geom_bond_site_symmetry_2
Li1 O1W 1.921(11) .
Li1 O9 1.940(11) .
Li1 O7 2.009(10) 2_556
Li1 O3 2.032(10) .
Li1 S2 2.996(10) .
Li1 S1 3.029(10) .
Li1 Li2 3.367(12) .
Li2 O10 1.964(10) .
Li2 O4 1.991(10) .
Li2 O11 2.040(11) 2_666
Li2 O3 2.048(10) .
Li2 O10 2.094(10) 2_666
Li2 Li2 3.025(19) 2_666
Li3 O2W 1.884(11) .
Li3 O1 1.923(10) .
Li3 O6 1.980(11) 2_656
Li3 O13 1.997(10) 1_444
Li3 S1 3.018(10) .
S1 O2 1.434(4) .
S1 O1 1.455(4) .
S1 O3 1.458(4) .
S1 C1 1.778(5) .
S2 O9 1.446(4) .
S2 O8 1.448(4) .
S2 O10 1.459(3) .
S2 C8 1.770(5) .
O1W H1W1 0.85(6) .
O1W H1W2 0.85(6) .
O2W H2W1 0.8500 .
O2W H2W2 0.8501 .
O3W H3W1 0.85(6) .
O3W H3W2 0.85(6) .
O4 C2 1.347(6) .
O4 H4O 0.8200 .
O5 C7 1.248(7) .
O6 C7 1.255(6) .
O6 Li3 1.980(11) 2_656
O7 C5 1.364(6) .
O7 Li1 2.009(10) 2_556
O7 H7O 0.8200 .
O10 Li2 2.094(10) 2_666
O11 C9 1.358(6) .
O11 Li2 2.040(11) 2_666
O11 H11O 0.8200 .
O12 C14 1.306(7) .
O12 H12O 0.8200 .
O13 C14 1.230(6) .
O13 Li3 1.997(10) 1_666
O14 C12 1.360(6) .
O14 H14O 0.8200 .
C1 C6 1.364(7) .
C1 C2 1.389(6) .
C2 C3 1.406(7) .
C3 C4 1.376(7) .
C3 C7 1.503(7) .
C4 C5 1.384(7) .
C4 H4A 0.9300 .
C5 C6 1.401(8) .
C6 H6A 0.9300 .
C8 C13 1.364(7) .
C8 C9 1.395(7) .
C9 C10 1.400(7) .
C10 C11 1.382(7) .
C10 C14 1.483(7) .
C11 C12 1.379(7) .
C11 H11A 0.9300 .
C12 C13 1.395(7) .
C13 H13A 0.9300 .

loop_
_geom_hbond_atom_site_label_D
_geom_hbond_atom_site_label_H
_geom_hbond_atom_site_label_A
_geom_hbond_distance_DH
_geom_hbond_distance_HA
_geom_hbond_distance_DA
_geom_hbond_angle_DHA
_geom_hbond_site_symmetry_A
O1W H1W1 O5 0.85(6) 1.97(2) 2.809(6) 166(7) 2_666
O1W H1W2 O8 0.85(6) 1.891(17) 2.731(5) 169(6) 2_566
O2W H2W1 O1W 0.85 2.04 2.866(6) 165.7 2
O2W H2W2 O3W 0.85 2.40 2.987(7) 126.2 1_554
O3W H3W1 O14 0.85(6) 2.20(3) 3.001(6) 157(7) 2_657
O3W H3W2 O1 0.85(6) 2.233(18) 3.080(6) 171(7) 2_656
O4 H4O O5 0.82 1.77 2.498(5) 147.7 .
O7 H7O O3W 0.82 1.90 2.720(6) 179.3 .
O11 H11O O13 0.82 1.87 2.585(5) 145.7 .
O12 H12O O6 0.82 1.72 2.535(5) 173.5 2_767
O14 H14O O2 0.82 1.93 2.743(5) 170.9 2_556

loop_
_geom_torsion_atom_site_label_1
_geom_torsion_atom_site_label_2
_geom_torsion_atom_site_label_3
_geom_torsion_atom_site_label_4
_geom_torsion
_geom_torsion_site_symmetry_1
_geom_torsion_site_symmetry_4
O1W Li1 Li2 O10 87.3(4) . .
O9 Li1 Li2 O10 -27.7(3) . .
O7 Li1 Li2 O10 -145.9(16) 2_556 .
O3 Li1 Li2 O10 -153.8(6) . .
S2 Li1 Li2 O10 -13.5(2) . .
S1 Li1 Li2 O10 -138.6(4) . .
O1W Li1 Li2 O4 -173.5(5) . .
O9 Li1 Li2 O4 71.5(5) . .
O7 Li1 Li2 O4 -46.7(17) 2_556 .
O3 Li1 Li2 O4 -54.6(5) . .
S2 Li1 Li2 O4 85.7(4) . .
S1 Li1 Li2 O4 -39.4(3) . .
O1W Li1 Li2 O11 -40.6(4) . 2_666
O9 Li1 Li2 O11 -155.6(4) . 2_666
O7 Li1 Li2 O11 86.2(16) 2_556 2_666
O3 Li1 Li2 O11 78.3(5) . 2_666
S2 Li1 Li2 O11 -141.4(4) . 2_666
S1 Li1 Li2 O11 93.5(3) . 2_666
O1W Li1 Li2 O3 -118.9(6) . .
O9 Li1 Li2 O3 126.1(6) . .
O7 Li1 Li2 O3 7.9(15) 2_556 .
S2 Li1 Li2 O3 140.4(5) . .
S1 Li1 Li2 O3 15.2(3) . .
O1W Li1 Li2 O10 61.3(9) . 2_666
O9 Li1 Li2 O10 -53.7(9) . 2_666
O7 Li1 Li2 O10 -171.9(13) 2_556 2_666
O3 Li1 Li2 O10 -179.8(10) . 2_666
S2 Li1 Li2 O10 -39.5(8) . 2_666
S1 Li1 Li2 O10 -164.6(9) . 2_666
O1W Li1 Li2 Li2 77.3(6) . 2_666
O9 Li1 Li2 Li2 -37.7(6) . 2_666
O7 Li1 Li2 Li2 -155.9(15) 2_556 2_666
O3 Li1 Li2 Li2 -163.8(7) . 2_666
S2 Li1 Li2 Li2 -23.4(4) . 2_666
S1 Li1 Li2 Li2 -148.6(6) . 2_666
O2W Li3 S1 O2 137.6(6) . .
O1 Li3 S1 O2 152.0(5) . .
O6 Li3 S1 O2 -83.5(3) 2_656 .
O13 Li3 S1 O2 16.1(4) 1_444 .
O2W Li3 S1 O1 -14.5(4) . .
O6 Li3 S1 O1 124.5(6) 2_656 .
O13 Li3 S1 O1 -135.9(7) 1_444 .
O2W Li3 S1 O3 17.5(8) . .
O1 Li3 S1 O3 32.0(6) . .
O6 Li3 S1 O3 156.5(3) 2_656 .
O13 Li3 S1 O3 -103.9(5) 1_444 .
O2W Li3 S1 C1 -117.0(6) . .
O1 Li3 S1 C1 -102.5(5) . .
O6 Li3 S1 C1 21.9(4) 2_656 .
O13 Li3 S1 C1 121.6(4) 1_444 .
O2W Li3 S1 Li1 79.8(8) . .
O1 Li3 S1 Li1 94.3(7) . .
O6 Li3 S1 Li1 -141.3(5) 2_656 .
O13 Li3 S1 Li1 -41.6(8) 1_444 .
O1W Li1 S1 O2 -117.8(5) . .
O9 Li1 S1 O2 111.6(4) . .
O7 Li1 S1 O2 -1.0(4) 2_556 .
O3 Li1 S1 O2 -157.8(4) . .
S2 Li1 S1 O2 135.4(3) . .
Li2 Li1 S1 O2 -178.6(3) . .
O1W Li1 S1 O1 -4.0(7) . .
O9 Li1 S1 O1 -134.6(4) . .
O7 Li1 S1 O1 112.9(4) 2_556 .
O3 Li1 S1 O1 -44.0(6) . .
S2 Li1 S1 O1 -110.7(4) . .
Li2 Li1 S1 O1 -64.8(4) . .
O1W Li1 S1 O3 40.0(4) . .
O9 Li1 S1 O3 -90.6(5) . .
O7 Li1 S1 O3 156.9(7) 2_556 .
S2 Li1 S1 O3 -66.7(4) . .
Li2 Li1 S1 O3 -20.7(4) . .
O1W Li1 S1 C1 138.7(5) . .
O9 Li1 S1 C1 8.1(4) . .
O7 Li1 S1 C1 -104.5(4) 2_556 .
O3 Li1 S1 C1 98.6(4) . .
S2 Li1 S1 C1 31.9(3) . .
Li2 Li1 S1 C1 77.9(3) . .
O1W Li1 S1 Li3 -58.4(8) . .
O9 Li1 S1 Li3 171.0(4) . .
O7 Li1 S1 Li3 58.4(8) 2_556 .
O3 Li1 S1 Li3 -98.4(6) . .
S2 Li1 S1 Li3 -165.2(4) . .
Li2 Li1 S1 Li3 -119.2(6) . .
O1W Li1 S2 O9 133.8(6) . .
O7 Li1 S2 O9 19.2(4) 2_556 .
O3 Li1 S2 O9 -121.6(6) . .
S1 Li1 S2 O9 -99.0(5) . .
Li2 Li1 S2 O9 -142.8(5) . .
O1W Li1 S2 O8 43.5(4) . .
O9 Li1 S2 O8 -90.3(5) . .
O7 Li1 S2 O8 -71.2(6) 2_556 .
O3 Li1 S2 O8 148.1(3) . .
S1 Li1 S2 O8 170.7(2) . .
Li2 Li1 S2 O8 126.8(3) . .
O1W Li1 S2 O10 -66.5(4) . .
O9 Li1 S2 O10 159.7(5) . .
O7 Li1 S2 O10 178.9(6) 2_556 .
O3 Li1 S2 O10 38.1(3) . .
S1 Li1 S2 O10 60.7(3) . .
Li2 Li1 S2 O10 16.9(2) . .
O1W Li1 S2 C8 -171.5(3) . .
O9 Li1 S2 C8 54.7(5) . .
O7 Li1 S2 C8 73.8(6) 2_556 .
O3 Li1 S2 C8 -67.0(4) . .
S1 Li1 S2 C8 -44.3(4) . .
Li2 Li1 S2 C8 -88.2(3) . .
O2 S1 O1 Li3 -30.8(5) . .
O3 S1 O1 Li3 -158.2(5) . .
C1 S1 O1 Li3 85.3(5) . .
Li1 S1 O1 Li3 -132.4(5) . .
O2W Li3 O1 S1 168.5(3) . .
O6 Li3 O1 S1 -60.0(6) 2_656 .
O13 Li3 O1 S1 52.4(8) 1_444 .
O2 S1 O3 Li1 23.5(5) . .
O1 S1 O3 Li1 151.9(4) . .
C1 S1 O3 Li1 -92.1(4) . .
Li3 S1 O3 Li1 134.9(5) . .
O2 S1 O3 Li2 168.8(4) . .
O1 S1 O3 Li2 -62.7(4) . .
C1 S1 O3 Li2 53.2(4) . .
Li3 S1 O3 Li2 -79.8(5) . .
Li1 S1 O3 Li2 145.4(6) . .
O1W Li1 O3 S1 -146.8(3) . .
O9 Li1 O3 S1 94.4(4) . .
O7 Li1 O3 S1 -28.4(8) 2_556 .
S2 Li1 O3 S1 114.7(3) . .
Li2 Li1 O3 S1 148.4(5) . .
O1W Li1 O3 Li2 64.7(6) . .
O9 Li1 O3 Li2 -54.1(6) . .
O7 Li1 O3 Li2 -176.9(6) 2_556 .
S2 Li1 O3 Li2 -33.7(4) . .
S1 Li1 O3 Li2 -148.4(5) . .
O10 Li2 O3 S1 -123.8(4) . .
O4 Li2 O3 S1 -17.0(5) . .
O11 Li2 O3 S1 106.4(4) 2_666 .
Li2 Li2 O3 S1 -123.0(8) 2_666 .
Li1 Li2 O3 S1 -147.9(6) . .
O10 Li2 O3 Li1 24.1(6) . .
O4 Li2 O3 Li1 130.9(4) . .
O11 Li2 O3 Li1 -105.7(4) 2_666 .
Li2 Li2 O3 Li1 24.9(11) 2_666 .
O10 Li2 O4 C2 58.6(6) . .
O11 Li2 O4 C2 -132.8(5) 2_666 .
O3 Li2 O4 C2 -39.6(6) . .
O10 Li2 O4 C2 141.5(4) 2_666 .
Li2 Li2 O4 C2 102.7(5) 2_666 .
Li1 Li2 O4 C2 -12.3(6) . .
O8 S2 O9 Li1 105.4(5) . .
O10 S2 O9 Li1 -21.9(5) . .
C8 S2 O9 Li1 -138.4(4) . .
O1W Li1 O9 S2 -51.5(6) . .
O7 Li1 O9 S2 -164.8(3) 2_556 .
O3 Li1 O9 S2 60.0(6) . .
S1 Li1 O9 S2 85.3(4) . .
Li2 Li1 O9 S2 32.2(4) . .
O9 S2 O10 Li2 -30.3(6) . .
O8 S2 O10 Li2 -158.6(5) . .
C8 S2 O10 Li2 86.1(6) . .
Li1 S2 O10 Li2 -42.0(6) . .
O9 S2 O10 Li2 -180.0(4) . 2_666
O8 S2 O10 Li2 51.8(4) . 2_666
C8 S2 O10 Li2 -63.6(4) . 2_666
Li1 S2 O10 Li2 168.4(4) . 2_666
O4 Li2 O10 S2 -67.3(7) . .
O11 Li2 O10 S2 124.9(6) 2_666 .
O3 Li2 O10 S2 25.5(7) . .
O10 Li2 O10 S2 -153.7(5) 2_666 .
Li2 Li2 O10 S2 -153.7(5) 2_666 .
Li1 Li2 O10 S2 40.0(5) . .
O4 Li2 O10 Li2 86.5(4) . 2_666
O11 Li2 O10 Li2 -81.3(6) 2_666 2_666
O3 Li2 O10 Li2 179.3(6) . 2_666
O10 Li2 O10 Li2 0.0 2_666 2_666
Li1 Li2 O10 Li2 -166.2(4) . 2_666
O2 S1 C1 C6 9.3(5) . .
O1 S1 C1 C6 -111.9(4) . .
O3 S1 C1 C6 128.9(4) . .
Li3 S1 C1 C6 -80.3(4) . .
Li1 S1 C1 C6 91.7(4) . .
O2 S1 C1 C2 -171.4(4) . .
O1 S1 C1 C2 67.4(4) . .
O3 S1 C1 C2 -51.9(4) . .
Li3 S1 C1 C2 98.9(4) . .
Li1 S1 C1 C2 -89.1(4) . .
Li2 O4 C2 C1 49.0(7) . .
Li2 O4 C2 C3 -131.7(5) . .
C6 C1 C2 O4 179.9(4) . .
S1 C1 C2 O4 0.6(6) . .
C6 C1 C2 C3 0.6(7) . .
S1 C1 C2 C3 -178.7(4) . .
O4 C2 C3 C4 -179.2(4) . .
C1 C2 C3 C4 0.1(7) . .
O4 C2 C3 C7 3.2(7) . .
C1 C2 C3 C7 -177.5(4) . .
C2 C3 C4 C5 -0.3(7) . .
C7 C3 C4 C5 177.3(4) . .
Li1 O7 C5 C4 164.3(5) 2_556 .
Li1 O7 C5 C6 -15.4(8) 2_556 .
C3 C4 C5 O7 -179.9(5) . .
C3 C4 C5 C6 -0.2(8) . .
C2 C1 C6 C5 -1.0(8) . .
S1 C1 C6 C5 178.2(4) . .
O7 C5 C6 C1 -179.4(5) . .
C4 C5 C6 C1 0.9(8) . .
Li3 O6 C7 O5 -162.7(9) 2_656 .
Li3 O6 C7 C3 16.9(13) 2_656 .
C4 C3 C7 O5 -173.7(5) . .
C2 C3 C7 O5 3.8(7) . .
C4 C3 C7 O6 6.6(7) . .
C2 C3 C7 O6 -175.8(5) . .
O9 S2 C8 C13 -8.3(5) . .
O8 S2 C8 C13 112.5(4) . .
O10 S2 C8 C13 -128.8(4) . .
Li1 S2 C8 C13 -35.5(5) . .
O9 S2 C8 C9 173.4(4) . .
O8 S2 C8 C9 -65.8(4) . .
O10 S2 C8 C9 52.9(4) . .
Li1 S2 C8 C9 146.2(4) . .
Li2 O11 C9 C8 -38.0(7) 2_666 .
Li2 O11 C9 C10 142.9(5) 2_666 .
C13 C8 C9 O11 178.6(4) . .
S2 C8 C9 O11 -3.2(6) . .
C13 C8 C9 C10 -2.3(7) . .
S2 C8 C9 C10 176.0(4) . .
O11 C9 C10 C11 -179.9(4) . .
C8 C9 C10 C11 1.0(8) . .
O11 C9 C10 C14 2.3(8) . .
C8 C9 C10 C14 -176.9(4) . .
C9 C10 C11 C12 0.5(8) . .
C14 C10 C11 C12 178.3(5) . .
C10 C11 C12 O14 178.9(5) . .
C10 C11 C12 C13 -0.7(8) . .
C9 C8 C13 C12 2.1(8) . .
S2 C8 C13 C12 -176.1(4) . .
O14 C12 C13 C8 179.9(4) . .
C11 C12 C13 C8 -0.6(8) . .
Li3 O13 C14 O12 -1.6(9) 1_666 .
Li3 O13 C14 C10 178.0(5) 1_666 .
C11 C10 C14 O13 -175.9(5) . .
C9 C10 C14 O13 1.9(8) . .
C11 C10 C14 O12 3.6(7) . .
C9 C10 C14 O12 -178.5(5) . .
